data_2225367
loop_
_publ_author_name
'Bing\"ol Alpaslan, Yelda'
'Alpaslan, G\"okhan'
'A\(gar, Ay\,sen'
'I\,s\?ik, \,Samil'

_publ_section_title
;
 (<i>E</i>)-2-[(3-Fluorophenyl)iminomethyl]-4-(trifluoromethoxy)phenol
;
_journal_coeditor_code SI2237
_journal_issue 3
_journal_name_full 'Acta Crystallographica Section E'
_journal_page_first o510
_journal_paper_doi 10.1107/S1600536810002989
_journal_volume 66
_journal_year 2010
_chemical_formula_moiety 'C14 H9 F4 N O2'
_chemical_formula_sum 'C14 H9 F4 N O2'
_chemical_formula_weight 299.22
_chemical_name_systematic
;
(<i>E</i>)-2-[(3-Fluorophenyl)iminomethyl]-4-(trifluoromethoxy)phenol
;
_space_group_IT_number 14
_symmetry_cell_setting monoclinic
_symmetry_space_group_name_Hall '-P 2ybc'
_symmetry_space_group_name_H-M 'P 1 21/c 1'
_atom_sites_solution_hydrogens geom
_atom_sites_solution_primary direct
_atom_sites_solution_secondary difmap
_audit_creation_method SHELXL-97
_cell_angle_alpha 90.00
_cell_angle_beta 100.910(11)
_cell_angle_gamma 90.00
_cell_formula_units_Z 4
_cell_length_a 14.223(2)
_cell_length_b 7.0894(6)
_cell_length_c 13.2479(19)
_cell_measurement_reflns_used 8512
_cell_measurement_temperature 296(2)
_cell_measurement_theta_max 28.5
_cell_measurement_theta_min 1.57
_cell_volume 1311.7(3)
_computing_cell_refinement 'X-AREA (Stoe & Cie, 2002)'
_computing_data_collection 'X-AREA (Stoe & Cie, 2002)'
_computing_data_reduction 'X-RED32 (Stoe & Cie, 2002)'
_computing_molecular_graphics 'ORTEP-3 for Windows (Farrugia, 1997)'
_computing_publication_material 'WinGX (Farrugia, 1999)'
_computing_structure_refinement 'SHELXL97 (Sheldrick, 2008)'
_computing_structure_solution 'SHELXS97 (Sheldrick, 2008)'
_diffrn_ambient_temperature 296(2)
_diffrn_detector_area_resol_mean 6.67
_diffrn_measured_fraction_theta_full 1.000
_diffrn_measured_fraction_theta_max 1.000
_diffrn_measurement_device_type 'Stoe IPDS-II'
_diffrn_measurement_method '\w scans'
_diffrn_radiation_monochromator graphite
_diffrn_radiation_source 'fine-focus sealed tube'
_diffrn_radiation_type MoK\a
_diffrn_radiation_wavelength 0.71073
_diffrn_reflns_av_R_equivalents 0.0633
_diffrn_reflns_av_sigmaI/netI 0.0544
_diffrn_reflns_limit_h_max 17
_diffrn_reflns_limit_h_min -17
_diffrn_reflns_limit_k_max 8
_diffrn_reflns_limit_k_min -8
_diffrn_reflns_limit_l_max 16
_diffrn_reflns_limit_l_min -16
_diffrn_reflns_number 8512
_diffrn_reflns_theta_full 26.00
_diffrn_reflns_theta_max 26.00
_diffrn_reflns_theta_min 2.92
_diffrn_standards_decay_% 0
_diffrn_standards_interval_count 0
_diffrn_standards_number 0
_exptl_absorpt_coefficient_mu 0.139
_exptl_absorpt_correction_T_max 0.9848
_exptl_absorpt_correction_T_min 0.9291
_exptl_absorpt_correction_type integration
_exptl_absorpt_process_details '(X-RED32; Stoe & Cie, 2002)'
_exptl_crystal_colour yellow
_exptl_crystal_density_diffrn 1.515
_exptl_crystal_density_method 'not measured'
_exptl_crystal_description prism.
_exptl_crystal_F_000 608
_exptl_crystal_size_max 0.720
_exptl_crystal_size_mid 0.340
_exptl_crystal_size_min 0.070
_refine_diff_density_max 0.122
_refine_diff_density_min -0.136
_refine_ls_extinction_method none
_refine_ls_goodness_of_fit_ref 1.005
_refine_ls_hydrogen_treatment mixed
_refine_ls_matrix_type full
_refine_ls_number_parameters 222
_refine_ls_number_reflns 2581
_refine_ls_number_restraints 66
_refine_ls_restrained_S_all 1.047
_refine_ls_R_factor_all 0.1341
_refine_ls_R_factor_gt 0.0574
_refine_ls_shift/su_max 0.000
_refine_ls_shift/su_mean 0.000
_refine_ls_structure_factor_coef Fsqd
_refine_ls_weighting_details 'w=1/[\s^2^(Fo^2^)+(0.0516P)^2^] where P=(Fo^2^+2Fc^2^)/3'
_refine_ls_weighting_scheme calc
_refine_ls_wR_factor_gt 0.1077
_refine_ls_wR_factor_ref 0.1325
_reflns_number_gt 1261
_reflns_number_total 2581
_reflns_threshold_expression I>2\s(I)
_cod_data_source_file si2237.cif
_cod_data_source_block I
_cod_depositor_comments
;
The following automatic conversions were performed:
'_symmetry_cell_setting' value 'Monoclinic' changed to 'monoclinic'
according to '/home/saulius/struct/CIF-dictionaries/cif_core.dic'
dictionary named 'cif_core.dic' version 2.4.1 from 2010-06-29.

Automatic conversion script
Id: cif_fix_enum 1527 2010-12-29 10:47:43Z saulius 

The following automatic conversions were performed:

'_symmetry_cell_setting' value 'Monoclinic' changed to 'monoclinic'
according to /home/saulius/struct/CIF-dictionaries/cif_core.dic
dictionary named 'cif_core.dic' version 2.4.1 from 2010-06-29.

Automatic conversion script
Id: cif_fix_values 1715 2011-07-08 13:25:40Z adriana 
;
_cod_original_sg_symbol_H-M 'P 21/c'
_cod_database_code 2225367
_cod_database_fobs_code 2225367

loop_
_symmetry_equiv_pos_as_xyz
'x, y, z'
'-x, y+1/2, -z+1/2'
'-x, -y, -z'
'x, -y-1/2, z-1/2'

loop_
_atom_site_type_symbol
_atom_site_label
_atom_site_fract_x
_atom_site_fract_y
_atom_site_fract_z
_atom_site_U_iso_or_equiv
_atom_site_adp_type
_atom_site_calc_flag
_atom_site_refinement_flags
_atom_site_occupancy
_atom_site_disorder_assembly
_atom_site_disorder_group
C C1 0.6817(2) 0.1145(4) 0.8494(2) 0.0532(7) Uani d . 1 . .
C C2 0.7714(2) 0.1111(4) 0.8217(2) 0.0590(8) Uani d . 1 . .
H H2 0.7757 0.1033 0.7526 0.071 Uiso calc R 1 . .
C C3 0.8530(2) 0.1190(4) 0.8947(2) 0.0609(8) Uani d . 1 . .
C C4 0.8492(2) 0.1262(5) 0.9975(2) 0.0713(9) Uani d . 1 . .
H H4 0.9054 0.1308 1.0465 0.086 Uiso calc R 1 . .
C C5 0.7622(2) 0.1265(5) 1.0275(2) 0.0720(9) Uani d . 1 . .
H H5 0.7595 0.1308 1.0971 0.086 Uiso calc R 1 . .
C C6 0.6781(2) 0.1207(4) 0.9551(2) 0.0578(7) Uani d . 1 . .
C C7 0.5955(2) 0.1111(4) 0.7713(2) 0.0564(7) Uani d . 1 . .
H H7 0.6011 0.1079 0.7025 0.068 Uiso calc R 1 . .
C C8 0.42736(18) 0.1115(4) 0.7176(2) 0.0488(7) Uani d . 1 . .
C C9 0.3428(2) 0.1172(4) 0.7535(2) 0.0626(8) Uani d . 1 . .
H H9 0.3441 0.1207 0.8239 0.075 Uiso calc R 1 . .
C C10 0.2558(2) 0.1176(4) 0.6859(3) 0.0734(9) Uani d . 1 . .
H H10 0.1992 0.1217 0.7114 0.088 Uiso calc R 1 . .
C C11 0.2521(2) 0.1121(5) 0.5813(3) 0.0707(9) Uani d . 1 . .
H H11 0.1941 0.1132 0.5351 0.085 Uiso calc R 1 . .
C C12 0.3369(2) 0.1050(5) 0.5484(2) 0.0666(8) Uani d . 1 . .
C C13 0.4241(2) 0.1054(4) 0.6120(2) 0.0647(8) Uani d . 1 . .
H H13 0.4801 0.1017 0.5855 0.078 Uiso calc R 1 . .
C C15 0.9817(2) 0.2629(7) 0.8394(3) 0.0769(10) Uani d D 1 . .
N N1 0.51254(17) 0.1122(3) 0.79347(16) 0.0539(6) Uani d . 1 . .
O O1 0.59429(17) 0.1222(4) 0.98783(16) 0.0776(7) Uani d . 1 . .
O O2 0.94418(15) 0.1066(3) 0.86652(18) 0.0787(7) Uani d . 1 A .
F F1A 0.9358(12) 0.389(2) 0.7861(18) 0.117(5) Uani d PDU 0.288(17) A 1
F F2A 1.0127(14) 0.332(3) 0.9365(12) 0.132(6) Uani d PDU 0.288(17) A 1
F F3A 1.0594(14) 0.243(4) 0.7992(19) 0.129(8) Uani d PDU 0.288(17) A 1
F F1B 0.9331(4) 0.3107(14) 0.7446(5) 0.115(2) Uani d PDU 0.712(17) A 2
F F2B 0.9765(5) 0.4159(9) 0.8941(7) 0.110(2) Uani d PDU 0.712(17) A 2
F F3B 1.0706(4) 0.2329(14) 0.8333(7) 0.0968(19) Uani d PDU 0.712(17) A 2
F F4 0.33425(15) 0.0950(4) 0.44555(14) 0.1095(8) Uani d . 1 . .
H H1 0.546(3) 0.113(6) 0.932(4) 0.144(18) Uiso d . 1 . .

loop_
_atom_site_aniso_label
_atom_site_aniso_U_11
_atom_site_aniso_U_22
_atom_site_aniso_U_33
_atom_site_aniso_U_12
_atom_site_aniso_U_13
_atom_site_aniso_U_23
C1 0.0594(18) 0.0479(17) 0.0537(16) -0.0005(15) 0.0148(14) 0.0009(15)
C2 0.066(2) 0.061(2) 0.0517(16) 0.0087(16) 0.0163(15) -0.0009(16)
C3 0.0532(18) 0.0606(19) 0.070(2) 0.0119(16) 0.0140(15) 0.0046(17)
C4 0.067(2) 0.081(2) 0.062(2) 0.0048(18) 0.0026(16) 0.0132(19)
C5 0.074(2) 0.092(2) 0.0498(17) -0.0028(19) 0.0107(16) 0.0077(18)
C6 0.0584(19) 0.0612(19) 0.0551(18) -0.0008(16) 0.0139(14) 0.0080(16)
C7 0.068(2) 0.0540(19) 0.0500(17) -0.0041(16) 0.0180(15) -0.0042(15)
C8 0.0541(17) 0.0393(15) 0.0546(16) -0.0024(14) 0.0145(14) 0.0010(14)
C9 0.070(2) 0.061(2) 0.0605(18) -0.0078(17) 0.0220(16) -0.0063(16)
C10 0.064(2) 0.074(2) 0.086(3) 0.0009(18) 0.0242(18) -0.006(2)
C11 0.060(2) 0.064(2) 0.083(2) -0.0019(17) 0.0011(17) 0.0037(18)
C12 0.076(2) 0.072(2) 0.0500(18) -0.0008(18) 0.0055(16) 0.0092(17)
C13 0.066(2) 0.079(2) 0.0520(17) 0.0000(17) 0.0191(15) 0.0068(17)
C15 0.055(2) 0.096(3) 0.082(3) 0.006(2) 0.018(2) 0.001(3)
N1 0.0594(15) 0.0536(15) 0.0496(13) -0.0024(13) 0.0127(11) 0.0003(12)
O1 0.0673(15) 0.116(2) 0.0532(13) -0.0080(14) 0.0212(11) 0.0009(13)
O2 0.0605(14) 0.0801(17) 0.0998(17) 0.0159(13) 0.0264(12) 0.0094(14)
F1A 0.103(7) 0.096(7) 0.160(10) 0.020(6) 0.044(8) 0.026(7)
F2A 0.128(9) 0.128(10) 0.141(8) -0.039(7) 0.030(6) -0.039(7)
F3A 0.115(10) 0.153(11) 0.136(12) 0.006(7) 0.068(8) -0.001(8)
F1B 0.094(3) 0.164(5) 0.083(3) -0.015(3) 0.008(2) 0.044(3)
F2B 0.113(4) 0.086(3) 0.143(5) -0.019(3) 0.053(3) -0.034(3)
F3B 0.048(2) 0.137(4) 0.110(4) 0.008(2) 0.025(2) 0.011(3)
F4 0.1097(16) 0.162(2) 0.0533(11) -0.0061(15) 0.0052(10) 0.0172(12)

loop_
_atom_type_symbol
_atom_type_description
_atom_type_scat_dispersion_real
_atom_type_scat_dispersion_imag
_atom_type_scat_source
C C 0.0033 0.0016 'International Tables Vol C Tables 4.2.6.8 and 6.1.1.4'
H H 0.0000 0.0000 'International Tables Vol C Tables 4.2.6.8 and 6.1.1.4'
N N 0.0061 0.0033 'International Tables Vol C Tables 4.2.6.8 and 6.1.1.4'
O O 0.0106 0.0060 'International Tables Vol C Tables 4.2.6.8 and 6.1.1.4'
F F 0.0171 0.0103 'International Tables Vol C Tables 4.2.6.8 and 6.1.1.4'

loop_
_geom_angle_atom_site_label_1
_geom_angle_atom_site_label_2
_geom_angle_atom_site_label_3
_geom_angle_site_symmetry_1
_geom_angle_site_symmetry_3
_geom_angle
_geom_angle_publ_flag
C2 C1 C6 . . 118.0(3) ?
C2 C1 C7 . . 120.4(3) ?
C6 C1 C7 . . 121.7(3) ?
C3 C2 C1 . . 120.7(3) ?
C3 C2 H2 . . 119.6 ?
C1 C2 H2 . . 119.6 ?
C2 C3 C4 . . 121.0(3) ?
C2 C3 O2 . . 120.5(3) ?
C4 C3 O2 . . 118.3(3) ?
C5 C4 C3 . . 119.7(3) ?
C5 C4 H4 . . 120.1 ?
C3 C4 H4 . . 120.1 ?
C4 C5 C6 . . 120.6(3) ?
C4 C5 H5 . . 119.7 ?
C6 C5 H5 . . 119.7 ?
O1 C6 C5 . . 118.6(3) ?
O1 C6 C1 . . 121.5(3) ?
C5 C6 C1 . . 120.0(3) ?
N1 C7 C1 . . 122.3(3) ?
N1 C7 H7 . . 118.9 ?
C1 C7 H7 . . 118.9 ?
C9 C8 C13 . . 118.9(3) ?
C9 C8 N1 . . 116.1(3) ?
C13 C8 N1 . . 125.0(2) ?
C8 C9 C10 . . 120.7(3) ?
C8 C9 H9 . . 119.7 ?
C10 C9 H9 . . 119.7 ?
C11 C10 C9 . . 120.7(3) ?
C11 C10 H10 . . 119.7 ?
C9 C10 H10 . . 119.7 ?
C12 C11 C10 . . 117.2(3) ?
C12 C11 H11 . . 121.4 ?
C10 C11 H11 . . 121.4 ?
C11 C12 F4 . . 117.8(3) ?
C11 C12 C13 . . 124.2(3) ?
F4 C12 C13 . . 118.0(3) ?
C12 C13 C8 . . 118.4(3) ?
C12 C13 H13 . . 120.8 ?
C8 C13 H13 . . 120.8 ?
F1A C15 F3B . . 119.6(9) ?
F1A C15 O2 . . 124.6(9) ?
F3B C15 O2 . . 109.3(6) ?
F1A C15 F2B . . 69.0(9) ?
F3B C15 F2B . . 109.1(6) ?
O2 C15 F2B . . 118.6(4) ?
F1A C15 F3A . . 103.6(14) ?
F3B C15 F3A . . 20.0(12) ?
O2 C15 F3A . . 115.9(14) ?
F2B C15 F3A . . 116.6(14) ?
F1A C15 F1B . . 34.5(8) ?
F3B C15 F1B . . 108.4(5) ?
O2 C15 F1B . . 107.6(4) ?
F2B C15 F1B . . 103.5(5) ?
F3A C15 F1B . . 88.4(11) ?
F1A C15 F2A . . 108.5(10) ?
F3B C15 F2A . . 88.4(8) ?
O2 C15 F2A . . 96.8(9) ?
F2B C15 F2A . . 39.6(9) ?
F3A C15 F2A . . 105.7(12) ?
F1B C15 F2A . . 143.0(10) ?
C7 N1 C8 . . 122.9(2) ?
C6 O1 H1 . . 109(3) ?
C15 O2 C3 . . 117.4(3) ?

loop_
_geom_bond_atom_site_label_1
_geom_bond_atom_site_label_2
_geom_bond_site_symmetry_2
_geom_bond_distance
_geom_bond_publ_flag
C1 C2 . 1.393(4) ?
C1 C6 . 1.411(4) ?
C1 C7 . 1.447(4) ?
C2 C3 . 1.365(4) ?
C2 H2 . 0.9300 ?
C3 C4 . 1.374(4) ?
C3 O2 . 1.418(3) ?
C4 C5 . 1.369(4) ?
C4 H4 . 0.9300 ?
C5 C6 . 1.385(4) ?
C5 H5 . 0.9300 ?
C6 O1 . 1.343(3) ?
C7 N1 . 1.268(3) ?
C7 H7 . 0.9300 ?
C8 C9 . 1.376(4) ?
C8 C13 . 1.392(4) ?
C8 N1 . 1.420(3) ?
C9 C10 . 1.383(4) ?
C9 H9 . 0.9300 ?
C10 C11 . 1.378(4) ?
C10 H10 . 0.9300 ?
C11 C12 . 1.358(4) ?
C11 H11 . 0.9300 ?
C12 F4 . 1.358(3) ?
C12 C13 . 1.361(4) ?
C13 H13 . 0.9300 ?
C15 F1A . 1.246(12) ?
C15 F3B . 1.299(6) ?
C15 O2 . 1.310(4) ?
C15 F2B . 1.315(5) ?
C15 F3A . 1.321(13) ?
C15 F1B . 1.357(6) ?
C15 F2A . 1.369(11) ?
O1 H1 . 0.91(5) ?

loop_
_geom_hbond_atom_site_label_D
_geom_hbond_atom_site_label_H
_geom_hbond_atom_site_label_A
_geom_hbond_site_symmetry_A
_geom_hbond_distance_DH
_geom_hbond_distance_HA
_geom_hbond_distance_DA
_geom_hbond_angle_DHA
O1 H1 N1 . 0.91(5) 1.81(5) 2.618(3) 146(4)

loop_
_geom_torsion_atom_site_label_1
_geom_torsion_atom_site_label_2
_geom_torsion_atom_site_label_3
_geom_torsion_atom_site_label_4
_geom_torsion_site_symmetry_1
_geom_torsion_site_symmetry_2
_geom_torsion_site_symmetry_3
_geom_torsion_site_symmetry_4
_geom_torsion
_geom_torsion_publ_flag
C6 C1 C2 C3 . . . . -1.8(4) ?
C7 C1 C2 C3 . . . . 178.4(3) ?
C1 C2 C3 C4 . . . . 1.5(5) ?
C1 C2 C3 O2 . . . . 177.0(3) ?
C2 C3 C4 C5 . . . . -0.4(5) ?
O2 C3 C4 C5 . . . . -176.0(3) ?
C3 C4 C5 C6 . . . . -0.3(5) ?
C4 C5 C6 O1 . . . . -179.7(3) ?
C4 C5 C6 C1 . . . . -0.1(5) ?
C2 C1 C6 O1 . . . . -179.3(3) ?
C7 C1 C6 O1 . . . . 0.5(5) ?
C2 C1 C6 C5 . . . . 1.1(4) ?
C7 C1 C6 C5 . . . . -179.1(3) ?
C2 C1 C7 N1 . . . . 179.3(3) ?
C6 C1 C7 N1 . . . . -0.5(4) ?
C13 C8 C9 C10 . . . . -0.3(5) ?
N1 C8 C9 C10 . . . . 179.8(3) ?
C8 C9 C10 C11 . . . . 0.1(5) ?
C9 C10 C11 C12 . . . . 0.4(5) ?
C10 C11 C12 F4 . . . . 178.5(3) ?
C10 C11 C12 C13 . . . . -0.9(5) ?
C11 C12 C13 C8 . . . . 0.7(5) ?
F4 C12 C13 C8 . . . . -178.6(3) ?
C9 C8 C13 C12 . . . . -0.1(5) ?
N1 C8 C13 C12 . . . . 179.8(3) ?
C1 C7 N1 C8 . . . . 179.1(2) ?
C9 C8 N1 C7 . . . . -178.6(3) ?
C13 C8 N1 C7 . . . . 1.4(4) ?
F1A C15 O2 C3 . . . . -39.7(14) ?
F3B C15 O2 C3 . . . . 169.1(5) ?
F2B C15 O2 C3 . . . . 43.4(7) ?
F3A C15 O2 C3 . . . . -170.4(13) ?
F1B C15 O2 C3 . . . . -73.4(6) ?
F2A C15 O2 C3 . . . . 78.4(11) ?
C2 C3 O2 C15 . . . . 85.7(4) ?
C4 C3 O2 C15 . . . . -98.6(4) ?
